data_4128200
loop_
_publ_author_name
'Sugahara, Tomohiro'
'Guo, Jing-Dong'
'Hashizume, Daisuke'
'Sasamori, Takahiro'
'Tokitoh, Norihiro'

_publ_section_title
;
 Reversible Isomerizations between 1,4-Digermabenzenes and
 1,4-Digerma-Dewar-benzenes: Air-Stable Activators for Small Molecules.
;
_journal_issue 6
_journal_name_full 'Journal of the American Chemical Society'
_journal_page_first 2263
_journal_page_last 2267
_journal_paper_doi 10.1021/jacs.9b00129
_journal_volume 141
_journal_year 2019
_chemical_formula_moiety 'C76 H118 Ge2 Si8'
_chemical_formula_sum 'C76 H118 Ge2 Si8'
_chemical_formula_weight 1401.60
_space_group_crystal_system monoclinic
_space_group_IT_number 15
_space_group_name_Hall '-C 2yc'
_space_group_name_H-M_alt 'C 1 2/c 1'
_symmetry_space_group_name_Hall '-C 2yc'
_symmetry_space_group_name_H-M 'C 1 2/c 1'
_atom_sites_solution_hydrogens geom
_audit_creation_method SHELXL-2014/7
_cell_angle_alpha 90
_cell_angle_beta 111.3035(11)
_cell_angle_gamma 90
_cell_formula_units_Z 4
_cell_length_a 24.3670(6)
_cell_length_b 11.3524(3)
_cell_length_c 29.8468(8)
_cell_measurement_reflns_used 80455
_cell_measurement_temperature 103(2)
_cell_measurement_theta_max 27.0
_cell_measurement_theta_min 1.465
_cell_volume 7692.2(4)
_computing_cell_refinement HKL2000
_computing_data_collection CrystalClear
_computing_data_reduction HKL2000
_computing_molecular_graphics 'Yadokari-XG 2011 (Wakita Nemoto et al., 2011)'
_computing_publication_material 'Yadokari-XG 2011 (Wakita,Nemoto et al., 2011)'
_computing_structure_refinement 'SHELXL-2014/7 (Sheldrick, 2014)'
_computing_structure_solution 'SHELXT-2014/7 (Sheldrick, 2014)'
_diffrn_ambient_temperature 103(2)
_diffrn_detector_area_resol_mean 28.5714
_diffrn_measured_fraction_theta_full 0.995
_diffrn_measured_fraction_theta_max 0.984
_diffrn_measurement_device_type 'Rigaku VariMax Saturn'
_diffrn_measurement_method \w
_diffrn_radiation_type MoK\a
_diffrn_radiation_wavelength 0.71075
_diffrn_reflns_av_R_equivalents 0.1477
_diffrn_reflns_av_unetI/netI 0.0669
_diffrn_reflns_Laue_measured_fraction_full 0.995
_diffrn_reflns_Laue_measured_fraction_max 0.984
_diffrn_reflns_limit_h_max 31
_diffrn_reflns_limit_h_min -31
_diffrn_reflns_limit_k_max 13
_diffrn_reflns_limit_k_min -14
_diffrn_reflns_limit_l_max 38
_diffrn_reflns_limit_l_min -38
_diffrn_reflns_number 80455
_diffrn_reflns_point_group_measured_fraction_full 0.995
_diffrn_reflns_point_group_measured_fraction_max 0.984
_diffrn_reflns_theta_full 25.242
_diffrn_reflns_theta_max 27.000
_diffrn_reflns_theta_min 1.465
_diffrn_source 'rotating-anode X-ray tube'
_exptl_absorpt_coefficient_mu 0.946
_exptl_absorpt_correction_T_max 0.972
_exptl_absorpt_correction_T_min 0.945
_exptl_absorpt_correction_type multi-scan
_exptl_absorpt_process_details
;
 MULABS - Empirical Correction for Absorption Anisotropy.
 Blessing, R. H., Acta Cryst., A51, 33-38 (1995).
;
_exptl_crystal_colour colorless
_exptl_crystal_density_diffrn 1.210
_exptl_crystal_description prism
_exptl_crystal_F_000 3000
_exptl_crystal_size_max 0.060
_exptl_crystal_size_mid 0.050
_exptl_crystal_size_min 0.030
_refine_diff_density_max 0.480
_refine_diff_density_min -0.620
_refine_diff_density_rms 0.091
_refine_ls_extinction_method none
_refine_ls_goodness_of_fit_ref 1.152
_refine_ls_hydrogen_treatment constr
_refine_ls_matrix_type full
_refine_ls_number_parameters 403
_refine_ls_number_reflns 8256
_refine_ls_number_restraints 0
_refine_ls_restrained_S_all 1.152
_refine_ls_R_factor_all 0.0972
_refine_ls_R_factor_gt 0.0575
_refine_ls_shift/su_max 0.001
_refine_ls_shift/su_mean 0.000
_refine_ls_structure_factor_coef Fsqd
_refine_ls_weighting_details 'w=1/[\s^2^(Fo^2^)+31.7088P] where P=(Fo^2^+2Fc^2^)/3'
_refine_ls_weighting_scheme calc
_refine_ls_wR_factor_gt 0.0847
_refine_ls_wR_factor_ref 0.0978
_reflns_Friedel_coverage 0.000
_reflns_number_gt 5903
_reflns_number_total 8256
_reflns_threshold_expression 'I > 2\s(I)'
_cod_data_source_file ja9b00129_si_003.cif
_cod_data_source_block compound11
_cod_database_code 4128200
_shelx_shelxl_version_number 2014/7
_shelx_space_group_comment
;
The symmetry employed for this shelxl refinement is uniquely defined
by the following loop, which should always be used as a source of
symmetry information in preference to the above space-group names.
They are only intended as comments.
;
_shelx_estimated_absorpt_t_min 0.945
_shelx_estimated_absorpt_t_max 0.972

loop_
_space_group_symop_operation_xyz
'x, y, z'
'-x, y, -z+1/2'
'x+1/2, y+1/2, z'
'-x+1/2, y+1/2, -z+1/2'
'-x, -y, -z'
'x, -y, z-1/2'
'-x+1/2, -y+1/2, -z'
'x+1/2, -y+1/2, z-1/2'

loop_
_atom_site_label
_atom_site_type_symbol
_atom_site_fract_x
_atom_site_fract_y
_atom_site_fract_z
_atom_site_U_iso_or_equiv
_atom_site_adp_type
_atom_site_occupancy
_atom_site_site_symmetry_order
_atom_site_calc_flag
_atom_site_refinement_flags_posn
_atom_site_refinement_flags_adp
Ge1 Ge 0.48667(2) 0.52632(3) 0.70720(2) 0.01710(9) Uani 1 1 d . .
C1 C 0.55802(15) 0.6291(3) 0.73103(12) 0.0193(8) Uani 1 1 d . .
C2 C 0.57098(15) 0.6390(3) 0.77904(12) 0.0189(8) Uani 1 1 d . .
C3 C 0.57976(15) 0.7008(3) 0.70011(12) 0.0189(8) Uani 1 1 d . .
C4 C 0.63819(17) 0.7364(4) 0.71331(13) 0.0279(9) Uani 1 1 d . .
H1 H 0.6657 0.7161 0.7442 0.034 Uiso 1 1 calc R U
C5 C 0.65680(17) 0.8008(4) 0.68219(13) 0.0322(10) Uani 1 1 d . .
H2 H 0.6969 0.8242 0.6920 0.039 Uiso 1 1 calc R U
C6 C 0.61815(17) 0.8316(4) 0.63716(13) 0.0302(9) Uani 1 1 d . .
H3 H 0.6312 0.8768 0.6161 0.036 Uiso 1 1 calc R U
C7 C 0.56041(16) 0.7958(3) 0.62308(13) 0.0246(8) Uani 1 1 d . .
H4 H 0.5334 0.8155 0.5920 0.030 Uiso 1 1 calc R U
C8 C 0.54158(16) 0.7312(3) 0.65408(12) 0.0209(8) Uani 1 1 d . .
H5 H 0.5016 0.7070 0.6437 0.025 Uiso 1 1 calc R U
C9 C 0.60369(15) 0.7397(3) 0.80861(11) 0.0182(8) Uani 1 1 d . .
C10 C 0.66493(15) 0.7457(3) 0.82972(12) 0.0222(8) Uani 1 1 d . .
H6 H 0.6881 0.6809 0.8268 0.027 Uiso 1 1 calc R U
C11 C 0.69247(16) 0.8454(3) 0.85490(12) 0.0256(9) Uani 1 1 d . .
H7 H 0.7343 0.8486 0.8686 0.031 Uiso 1 1 calc R U
C12 C 0.65993(16) 0.9396(3) 0.86026(13) 0.0259(9) Uani 1 1 d . .
H8 H 0.6790 1.0075 0.8776 0.031 Uiso 1 1 calc R U
C13 C 0.59902(17) 0.9342(3) 0.84013(13) 0.0259(9) Uani 1 1 d . .
H9 H 0.5761 0.9984 0.8440 0.031 Uiso 1 1 calc R U
C14 C 0.57142(16) 0.8358(3) 0.81451(12) 0.0220(8) Uani 1 1 d . .
H10 H 0.5296 0.8337 0.8007 0.026 Uiso 1 1 calc R U
C15 C 0.47169(15) 0.4200(3) 0.65214(11) 0.0183(7) Uani 1 1 d . .
C16 C 0.51454(15) 0.3323(3) 0.65547(12) 0.0189(8) Uani 1 1 d . .
C17 C 0.50121(15) 0.2438(3) 0.62099(11) 0.0194(8) Uani 1 1 d . .
H11 H 0.5300 0.1848 0.6239 0.023 Uiso 1 1 calc R U
C18 C 0.44800(15) 0.2372(3) 0.58249(12) 0.0206(8) Uani 1 1 d . .
C19 C 0.40780(15) 0.3264(3) 0.57912(12) 0.0209(8) Uani 1 1 d . .
H12 H 0.3713 0.3251 0.5527 0.025 Uiso 1 1 calc R U
C20 C 0.41796(15) 0.4174(3) 0.61212(11) 0.0183(7) Uani 1 1 d . .
C21 C 0.57708(15) 0.3320(3) 0.69185(12) 0.0215(8) Uani 1 1 d . .
H13 H 0.5798 0.4010 0.7134 0.026 Uiso 1 1 calc R U
Si1 Si 0.62900(5) 0.36564(10) 0.65887(4) 0.0250(2) Uani 1 1 d . .
C22 C 0.69875(17) 0.4296(4) 0.70196(15) 0.0380(11) Uani 1 1 d . .
H14 H 0.7187 0.4740 0.6842 0.057 Uiso 1 1 calc R U
H15 H 0.7245 0.3659 0.7200 0.057 Uiso 1 1 calc R U
H16 H 0.6897 0.4823 0.7243 0.057 Uiso 1 1 calc R U
C23 C 0.64574(19) 0.2322(4) 0.62908(16) 0.0388(11) Uani 1 1 d . .
H17 H 0.6123 0.2153 0.5994 0.058 Uiso 1 1 calc R U
H18 H 0.6528 0.1646 0.6509 0.058 Uiso 1 1 calc R U
H19 H 0.6809 0.2469 0.6214 0.058 Uiso 1 1 calc R U
C24 C 0.59599(17) 0.4749(4) 0.61028(13) 0.0331(9) Uani 1 1 d . .
H20 H 0.5869 0.5474 0.6240 0.050 Uiso 1 1 calc R U
H21 H 0.5597 0.4426 0.5867 0.050 Uiso 1 1 calc R U
H22 H 0.6239 0.4924 0.5944 0.050 Uiso 1 1 calc R U
Si2 Si 0.59950(4) 0.19755(10) 0.73326(4) 0.0230(2) Uani 1 1 d . .
C25 C 0.56133(18) 0.0588(3) 0.70626(14) 0.0326(10) Uani 1 1 d . .
H23 H 0.5715 -0.0032 0.7308 0.049 Uiso 1 1 calc R U
H24 H 0.5737 0.0348 0.6798 0.049 Uiso 1 1 calc R U
H25 H 0.5186 0.0715 0.6939 0.049 Uiso 1 1 calc R U
C26 C 0.58307(17) 0.2291(4) 0.78816(13) 0.0279(9) Uani 1 1 d . .
H26 H 0.5408 0.2187 0.7811 0.042 Uiso 1 1 calc R U
H27 H 0.5944 0.3104 0.7985 0.042 Uiso 1 1 calc R U
H28 H 0.6054 0.1748 0.8139 0.042 Uiso 1 1 calc R U
C27 C 0.68016(16) 0.1639(4) 0.75359(14) 0.0331(10) Uani 1 1 d . .
H29 H 0.7028 0.2347 0.7678 0.050 Uiso 1 1 calc R U
H30 H 0.6899 0.1385 0.7260 0.050 Uiso 1 1 calc R U
H31 H 0.6899 0.1008 0.7777 0.050 Uiso 1 1 calc R U
C28 C 0.43494(16) 0.1424(3) 0.54404(12) 0.0243(8) Uani 1 1 d . .
C29 C 0.47881(18) 0.0418(4) 0.55853(15) 0.0403(11) Uani 1 1 d . .
H32 H 0.5179 0.0709 0.5617 0.060 Uiso 1 1 calc R U
H33 H 0.4666 -0.0198 0.5339 0.060 Uiso 1 1 calc R U
H34 H 0.4803 0.0092 0.5894 0.060 Uiso 1 1 calc R U
C30 C 0.4361(2) 0.1981(4) 0.49775(14) 0.0417(11) Uani 1 1 d . .
H35 H 0.4061 0.2599 0.4870 0.063 Uiso 1 1 calc R U
H36 H 0.4280 0.1376 0.4728 0.063 Uiso 1 1 calc R U
H37 H 0.4751 0.2324 0.5038 0.063 Uiso 1 1 calc R U
C31 C 0.37376(18) 0.0894(4) 0.53394(14) 0.0341(10) Uani 1 1 d . .
H38 H 0.3729 0.0510 0.5631 0.051 Uiso 1 1 calc R U
H39 H 0.3652 0.0312 0.5080 0.051 Uiso 1 1 calc R U
H40 H 0.3441 0.1521 0.5243 0.051 Uiso 1 1 calc R U
C32 C 0.37102(15) 0.5123(3) 0.60002(12) 0.0207(8) Uani 1 1 d . .
H41 H 0.3862 0.5736 0.6256 0.025 Uiso 1 1 calc R U
Si3 Si 0.36599(5) 0.58722(10) 0.54133(4) 0.0243(2) Uani 1 1 d . .
C33 C 0.43865(17) 0.5822(4) 0.53377(13) 0.0321(10) Uani 1 1 d . .
H42 H 0.4367 0.6294 0.5057 0.048 Uiso 1 1 calc R U
H43 H 0.4482 0.5005 0.5290 0.048 Uiso 1 1 calc R U
H44 H 0.4692 0.6142 0.5626 0.048 Uiso 1 1 calc R U
C34 C 0.31162(16) 0.5183(4) 0.48589(12) 0.0325(9) Uani 1 1 d . .
H45 H 0.2729 0.5142 0.4889 0.049 Uiso 1 1 calc R U
H46 H 0.3247 0.4386 0.4820 0.049 Uiso 1 1 calc R U
H47 H 0.3087 0.5660 0.4578 0.049 Uiso 1 1 calc R U
C35 C 0.34603(19) 0.7446(4) 0.54322(14) 0.0365(10) Uani 1 1 d . .
H48 H 0.3477 0.7853 0.5148 0.055 Uiso 1 1 calc R U
H49 H 0.3738 0.7815 0.5723 0.055 Uiso 1 1 calc R U
H50 H 0.3061 0.7500 0.5436 0.055 Uiso 1 1 calc R U
Si4 Si 0.29781(4) 0.46214(10) 0.60228(3) 0.0235(2) Uani 1 1 d . .
C36 C 0.27209(17) 0.3173(4) 0.57220(14) 0.0313(9) Uani 1 1 d . .
H51 H 0.2344 0.2964 0.5750 0.047 Uiso 1 1 calc R U
H52 H 0.3014 0.2565 0.5877 0.047 Uiso 1 1 calc R U
H53 H 0.2670 0.3231 0.5381 0.047 Uiso 1 1 calc R U
C37 C 0.23891(16) 0.5726(4) 0.57242(13) 0.0288(9) Uani 1 1 d . .
H54 H 0.2314 0.5744 0.5379 0.043 Uiso 1 1 calc R U
H55 H 0.2518 0.6507 0.5863 0.043 Uiso 1 1 calc R U
H56 H 0.2027 0.5506 0.5775 0.043 Uiso 1 1 calc R U
C38 C 0.30146(17) 0.4428(4) 0.66569(13) 0.0302(9) Uani 1 1 d . .
H57 H 0.2663 0.4775 0.6690 0.045 Uiso 1 1 calc R U
H58 H 0.3367 0.4822 0.6877 0.045 Uiso 1 1 calc R U
H59 H 0.3032 0.3587 0.6734 0.045 Uiso 1 1 calc R U

loop_
_atom_site_aniso_label
_atom_site_aniso_U_11
_atom_site_aniso_U_22
_atom_site_aniso_U_33
_atom_site_aniso_U_23
_atom_site_aniso_U_13
_atom_site_aniso_U_12
Ge1 0.01591(17) 0.01882(19) 0.01582(17) -0.00042(17) 0.00487(13) 0.00062(18)
C1 0.0150(17) 0.021(2) 0.0208(18) 0.0028(15) 0.0056(14) 0.0030(15)
C2 0.0156(17) 0.022(2) 0.0183(17) 0.0009(15) 0.0047(14) 0.0049(15)
C3 0.0203(18) 0.019(2) 0.0194(17) -0.0019(15) 0.0091(15) -0.0012(16)
C4 0.025(2) 0.035(2) 0.0236(19) 0.0013(17) 0.0087(16) 0.0002(18)
C5 0.025(2) 0.044(3) 0.029(2) 0.0015(19) 0.0111(17) -0.006(2)
C6 0.034(2) 0.033(2) 0.029(2) 0.0035(18) 0.0178(18) -0.0014(19)
C7 0.026(2) 0.028(2) 0.0211(18) 0.0034(16) 0.0098(16) 0.0032(17)
C8 0.0190(18) 0.023(2) 0.0218(18) -0.0007(15) 0.0092(15) -0.0027(16)
C9 0.0200(18) 0.018(2) 0.0143(16) 0.0036(14) 0.0034(14) -0.0006(15)
C10 0.0191(18) 0.028(2) 0.0185(17) 0.0009(16) 0.0062(15) 0.0032(17)
C11 0.0187(19) 0.032(2) 0.0226(19) -0.0023(17) 0.0037(15) -0.0053(17)
C12 0.027(2) 0.023(2) 0.0247(19) -0.0030(16) 0.0061(16) -0.0071(17)
C13 0.030(2) 0.021(2) 0.0267(19) 0.0019(16) 0.0105(17) 0.0022(17)
C14 0.0203(19) 0.021(2) 0.0241(19) 0.0021(16) 0.0079(15) -0.0014(16)
C15 0.0162(17) 0.021(2) 0.0167(17) 0.0003(15) 0.0050(14) -0.0028(15)
C16 0.0151(17) 0.021(2) 0.0213(17) 0.0030(15) 0.0073(15) 0.0025(15)
C17 0.0189(18) 0.020(2) 0.0197(17) -0.0018(15) 0.0078(15) 0.0030(16)
C18 0.0206(19) 0.022(2) 0.0196(17) -0.0002(15) 0.0079(15) -0.0020(16)
C19 0.0186(18) 0.023(2) 0.0187(17) -0.0004(15) 0.0037(15) -0.0012(16)
C20 0.0200(18) 0.0185(19) 0.0150(16) 0.0004(14) 0.0047(14) 0.0012(15)
C21 0.0177(18) 0.024(2) 0.0220(18) -0.0050(16) 0.0061(15) 0.0002(16)
Si1 0.0207(5) 0.0271(6) 0.0293(6) -0.0057(5) 0.0117(5) -0.0009(5)
C22 0.025(2) 0.047(3) 0.042(2) -0.007(2) 0.0122(19) -0.009(2)
C23 0.034(2) 0.039(3) 0.051(3) -0.007(2) 0.025(2) 0.003(2)
C24 0.036(2) 0.036(2) 0.033(2) 0.000(2) 0.0199(18) 0.000(2)
Si2 0.0197(5) 0.0233(6) 0.0238(5) -0.0022(4) 0.0054(4) 0.0022(5)
C25 0.037(2) 0.026(2) 0.031(2) 0.0030(17) 0.0080(18) 0.0009(19)
C26 0.027(2) 0.029(2) 0.029(2) 0.0010(18) 0.0114(17) 0.0023(18)
C27 0.025(2) 0.040(3) 0.030(2) 0.0025(19) 0.0054(17) 0.0084(19)
C28 0.025(2) 0.027(2) 0.0176(17) -0.0044(16) 0.0047(16) -0.0007(17)
C29 0.039(2) 0.033(3) 0.039(2) -0.016(2) 0.0030(19) 0.008(2)
C30 0.065(3) 0.039(3) 0.026(2) -0.009(2) 0.021(2) -0.005(2)
C31 0.035(2) 0.029(2) 0.036(2) -0.0103(19) 0.0107(19) -0.003(2)
C32 0.0219(18) 0.020(2) 0.0187(16) -0.0016(15) 0.0053(14) 0.0027(16)
Si3 0.0267(6) 0.0242(6) 0.0192(5) 0.0002(4) 0.0049(4) 0.0018(5)
C33 0.033(2) 0.036(2) 0.026(2) 0.0022(18) 0.0095(18) -0.002(2)
C34 0.031(2) 0.039(3) 0.0227(19) 0.0002(19) 0.0043(16) 0.003(2)
C35 0.044(3) 0.034(3) 0.027(2) 0.0075(19) 0.0081(19) 0.006(2)
Si4 0.0192(5) 0.0243(6) 0.0241(5) -0.0012(5) 0.0046(4) 0.0018(5)
C36 0.023(2) 0.029(2) 0.041(2) -0.0065(19) 0.0110(18) -0.0022(18)
C37 0.024(2) 0.031(2) 0.029(2) -0.0055(18) 0.0060(17) 0.0009(18)
C38 0.025(2) 0.031(3) 0.034(2) 0.0028(18) 0.0104(18) -0.0014(18)

loop_
_atom_type_symbol
_atom_type_description
_atom_type_scat_dispersion_real
_atom_type_scat_dispersion_imag
_atom_type_scat_source
Ge Ge 0.1547 1.8001 'International Tables Vol C Tables 4.2.6.8 and 6.1.1.4'
Si Si 0.0817 0.0704 'International Tables Vol C Tables 4.2.6.8 and 6.1.1.4'
C C 0.0033 0.0016 'International Tables Vol C Tables 4.2.6.8 and 6.1.1.4'
H H 0.0000 0.0000 'International Tables Vol C Tables 4.2.6.8 and 6.1.1.4'

loop_
_geom_angle_atom_site_label_1
_geom_angle_atom_site_label_2
_geom_angle_atom_site_label_3
_geom_angle
_geom_angle_site_symmetry_1
_geom_angle_site_symmetry_3
C15 Ge1 C1 122.02(14) . .
C15 Ge1 C2 128.24(14) . 2_656
C1 Ge1 C2 97.78(14) . 2_656
C15 Ge1 Ge1 142.03(10) . 2_656
C1 Ge1 Ge1 75.92(10) . 2_656
C2 Ge1 Ge1 74.11(9) 2_656 2_656
C2 C1 C3 128.4(3) . .
C2 C1 Ge1 105.3(2) . .
C3 C1 Ge1 124.5(2) . .
C1 C2 C9 124.1(3) . .
C1 C2 Ge1 104.3(2) . 2_656
C9 C2 Ge1 128.3(2) . 2_656
C4 C3 C8 117.0(3) . .
C4 C3 C1 123.3(3) . .
C8 C3 C1 119.6(3) . .
C5 C4 C3 121.0(4) . .
C5 C4 H1 119.5 . .
C3 C4 H1 119.5 . .
C6 C5 C4 121.0(4) . .
C6 C5 H2 119.5 . .
C4 C5 H2 119.5 . .
C7 C6 C5 119.0(4) . .
C7 C6 H3 120.5 . .
C5 C6 H3 120.5 . .
C6 C7 C8 120.2(3) . .
C6 C7 H4 119.9 . .
C8 C7 H4 119.9 . .
C7 C8 C3 121.7(3) . .
C7 C8 H5 119.1 . .
C3 C8 H5 119.1 . .
C14 C9 C10 117.7(3) . .
C14 C9 C2 118.2(3) . .
C10 C9 C2 124.1(3) . .
C11 C10 C9 120.8(4) . .
C11 C10 H6 119.6 . .
C9 C10 H6 119.6 . .
C12 C11 C10 120.7(3) . .
C12 C11 H7 119.6 . .
C10 C11 H7 119.6 . .
C11 C12 C13 119.2(4) . .
C11 C12 H8 120.4 . .
C13 C12 H8 120.4 . .
C14 C13 C12 120.3(4) . .
C14 C13 H9 119.8 . .
C12 C13 H9 119.8 . .
C13 C14 C9 121.3(3) . .
C13 C14 H10 119.4 . .
C9 C14 H10 119.4 . .
C20 C15 C16 118.3(3) . .
C20 C15 Ge1 123.6(3) . .
C16 C15 Ge1 117.7(2) . .
C17 C16 C15 119.2(3) . .
C17 C16 C21 115.6(3) . .
C15 C16 C21 125.0(3) . .
C18 C17 C16 123.3(3) . .
C18 C17 H11 118.4 . .
C16 C17 H11 118.4 . .
C19 C18 C17 116.4(3) . .
C19 C18 C28 120.9(3) . .
C17 C18 C28 122.7(3) . .
C20 C19 C18 123.6(3) . .
C20 C19 H12 118.2 . .
C18 C19 H12 118.2 . .
C19 C20 C15 119.2(3) . .
C19 C20 C32 115.8(3) . .
C15 C20 C32 124.9(3) . .
C16 C21 Si1 108.3(2) . .
C16 C21 Si2 116.2(3) . .
Si1 C21 Si2 114.00(18) . .
C16 C21 H13 105.9 . .
Si1 C21 H13 105.9 . .
Si2 C21 H13 105.9 . .
C24 Si1 C22 107.9(2) . .
C24 Si1 C23 106.05(19) . .
C22 Si1 C23 109.9(2) . .
C24 Si1 C21 110.96(17) . .
C22 Si1 C21 109.39(17) . .
C23 Si1 C21 112.52(18) . .
Si1 C22 H14 109.5 . .
Si1 C22 H15 109.5 . .
H14 C22 H15 109.5 . .
Si1 C22 H16 109.5 . .
H14 C22 H16 109.5 . .
H15 C22 H16 109.5 . .
Si1 C23 H17 109.5 . .
Si1 C23 H18 109.5 . .
H17 C23 H18 109.5 . .
Si1 C23 H19 109.5 . .
H17 C23 H19 109.5 . .
H18 C23 H19 109.5 . .
Si1 C24 H20 109.5 . .
Si1 C24 H21 109.5 . .
H20 C24 H21 109.5 . .
Si1 C24 H22 109.5 . .
H20 C24 H22 109.5 . .
H21 C24 H22 109.5 . .
C26 Si2 C25 108.16(19) . .
C26 Si2 C27 106.89(17) . .
C25 Si2 C27 105.57(19) . .
C26 Si2 C21 108.27(17) . .
C25 Si2 C21 114.55(17) . .
C27 Si2 C21 113.05(17) . .
Si2 C25 H23 109.5 . .
Si2 C25 H24 109.5 . .
H23 C25 H24 109.5 . .
Si2 C25 H25 109.5 . .
H23 C25 H25 109.5 . .
H24 C25 H25 109.5 . .
Si2 C26 H26 109.5 . .
Si2 C26 H27 109.5 . .
H26 C26 H27 109.5 . .
Si2 C26 H28 109.5 . .
H26 C26 H28 109.5 . .
H27 C26 H28 109.5 . .
Si2 C27 H29 109.5 . .
Si2 C27 H30 109.5 . .
H29 C27 H30 109.5 . .
Si2 C27 H31 109.5 . .
H29 C27 H31 109.5 . .
H30 C27 H31 109.5 . .
C29 C28 C18 112.7(3) . .
C29 C28 C30 109.0(3) . .
C18 C28 C30 108.8(3) . .
C29 C28 C31 107.1(3) . .
C18 C28 C31 110.4(3) . .
C30 C28 C31 108.7(3) . .
C28 C29 H32 109.5 . .
C28 C29 H33 109.5 . .
H32 C29 H33 109.5 . .
C28 C29 H34 109.5 . .
H32 C29 H34 109.5 . .
H33 C29 H34 109.5 . .
C28 C30 H35 109.5 . .
C28 C30 H36 109.5 . .
H35 C30 H36 109.5 . .
C28 C30 H37 109.5 . .
H35 C30 H37 109.5 . .
H36 C30 H37 109.5 . .
C28 C31 H38 109.5 . .
C28 C31 H39 109.5 . .
H38 C31 H39 109.5 . .
C28 C31 H40 109.5 . .
H38 C31 H40 109.5 . .
H39 C31 H40 109.5 . .
C20 C32 Si4 114.6(3) . .
C20 C32 Si3 109.0(2) . .
Si4 C32 Si3 114.72(17) . .
C20 C32 H41 105.9 . .
Si4 C32 H41 105.9 . .
Si3 C32 H41 105.9 . .
C35 Si3 C33 107.7(2) . .
C35 Si3 C34 108.63(19) . .
C33 Si3 C34 106.14(18) . .
C35 Si3 C32 109.29(17) . .
C33 Si3 C32 110.47(16) . .
C34 Si3 C32 114.40(18) . .
Si3 C33 H42 109.5 . .
Si3 C33 H43 109.5 . .
H42 C33 H43 109.5 . .
Si3 C33 H44 109.5 . .
H42 C33 H44 109.5 . .
H43 C33 H44 109.5 . .
Si3 C34 H45 109.5 . .
Si3 C34 H46 109.5 . .
H45 C34 H46 109.5 . .
Si3 C34 H47 109.5 . .
H45 C34 H47 109.5 . .
H46 C34 H47 109.5 . .
Si3 C35 H48 109.5 . .
Si3 C35 H49 109.5 . .
H48 C35 H49 109.5 . .
Si3 C35 H50 109.5 . .
H48 C35 H50 109.5 . .
H49 C35 H50 109.5 . .
C36 Si4 C37 107.19(18) . .
C36 Si4 C38 105.46(19) . .
C37 Si4 C38 107.84(17) . .
C36 Si4 C32 113.75(17) . .
C37 Si4 C32 110.52(17) . .
C38 Si4 C32 111.74(16) . .
Si4 C36 H51 109.5 . .
Si4 C36 H52 109.5 . .
H51 C36 H52 109.5 . .
Si4 C36 H53 109.5 . .
H51 C36 H53 109.5 . .
H52 C36 H53 109.5 . .
Si4 C37 H54 109.5 . .
Si4 C37 H55 109.5 . .
H54 C37 H55 109.5 . .
Si4 C37 H56 109.5 . .
H54 C37 H56 109.5 . .
H55 C37 H56 109.5 . .
Si4 C38 H57 109.5 . .
Si4 C38 H58 109.5 . .
H57 C38 H58 109.5 . .
Si4 C38 H59 109.5 . .
H57 C38 H59 109.5 . .
H58 C38 H59 109.5 . .

loop_
_geom_bond_atom_site_label_1
_geom_bond_atom_site_label_2
_geom_bond_distance
_geom_bond_site_symmetry_2
Ge1 C15 1.963(3) .
Ge1 C1 1.998(4) .
Ge1 C2 2.049(4) 2_656
Ge1 Ge1 2.3966(7) 2_656
C1 C2 1.355(5) .
C1 C3 1.466(5) .
C2 C9 1.487(5) .
C2 Ge1 2.049(4) 2_656
C3 C4 1.392(5) .
C3 C8 1.394(5) .
C4 C5 1.382(5) .
C4 H1 0.9500 .
C5 C6 1.377(5) .
C5 H2 0.9500 .
C6 C7 1.375(5) .
C6 H3 0.9500 .
C7 C8 1.383(5) .
C7 H4 0.9500 .
C8 H5 0.9500 .
C9 C14 1.393(5) .
C9 C10 1.395(5) .
C10 C11 1.389(5) .
C10 H6 0.9500 .
C11 C12 1.374(5) .
C11 H7 0.9500 .
C12 C13 1.385(5) .
C12 H8 0.9500 .
C13 C14 1.382(5) .
C13 H9 0.9500 .
C14 H10 0.9500 .
C15 C20 1.416(4) .
C15 C16 1.420(5) .
C16 C17 1.390(5) .
C16 C21 1.516(5) .
C17 C18 1.387(5) .
C17 H11 0.9500 .
C18 C19 1.387(5) .
C18 C28 1.520(5) .
C19 C20 1.386(5) .
C19 H12 0.9500 .
C20 C32 1.517(5) .
C21 Si1 1.903(4) .
C21 Si2 1.914(4) .
C21 H13 1.0000 .
Si1 C24 1.855(4) .
Si1 C22 1.866(4) .
Si1 C23 1.875(4) .
C22 H14 0.9800 .
C22 H15 0.9800 .
C22 H16 0.9800 .
C23 H17 0.9800 .
C23 H18 0.9800 .
C23 H19 0.9800 .
C24 H20 0.9800 .
C24 H21 0.9800 .
C24 H22 0.9800 .
Si2 C26 1.857(4) .
Si2 C25 1.858(4) .
Si2 C27 1.874(4) .
C25 H23 0.9800 .
C25 H24 0.9800 .
C25 H25 0.9800 .
C26 H26 0.9800 .
C26 H27 0.9800 .
C26 H28 0.9800 .
C27 H29 0.9800 .
C27 H30 0.9800 .
C27 H31 0.9800 .
C28 C29 1.516(5) .
C28 C30 1.529(5) .
C28 C31 1.533(5) .
C29 H32 0.9800 .
C29 H33 0.9800 .
C29 H34 0.9800 .
C30 H35 0.9800 .
C30 H36 0.9800 .
C30 H37 0.9800 .
C31 H38 0.9800 .
C31 H39 0.9800 .
C31 H40 0.9800 .
C32 Si4 1.897(4) .
C32 Si3 1.911(3) .
C32 H41 1.0000 .
Si3 C35 1.858(4) .
Si3 C33 1.865(4) .
Si3 C34 1.874(4) .
C33 H42 0.9800 .
C33 H43 0.9800 .
C33 H44 0.9800 .
C34 H45 0.9800 .
C34 H46 0.9800 .
C34 H47 0.9800 .
C35 H48 0.9800 .
C35 H49 0.9800 .
C35 H50 0.9800 .
Si4 C36 1.869(4) .
Si4 C37 1.870(4) .
Si4 C38 1.875(4) .
C36 H51 0.9800 .
C36 H52 0.9800 .
C36 H53 0.9800 .
C37 H54 0.9800 .
C37 H55 0.9800 .
C37 H56 0.9800 .
C38 H57 0.9800 .
C38 H58 0.9800 .
C38 H59 0.9800 .

loop_
_geom_torsion_atom_site_label_1
_geom_torsion_atom_site_label_2
_geom_torsion_atom_site_label_3
_geom_torsion_atom_site_label_4
_geom_torsion
_geom_torsion_site_symmetry_1
_geom_torsion_site_symmetry_4
C3 C1 C2 C9 10.2(6) . .
Ge1 C1 C2 C9 -154.7(3) . .
C3 C1 C2 Ge1 171.0(3) . 2_656
Ge1 C1 C2 Ge1 6.1(3) . 2_656
C2 C1 C3 C4 42.1(6) . .
Ge1 C1 C3 C4 -155.6(3) . .
C2 C1 C3 C8 -141.1(4) . .
Ge1 C1 C3 C8 21.1(5) . .
C8 C3 C4 C5 1.1(6) . .
C1 C3 C4 C5 178.0(4) . .
C3 C4 C5 C6 -0.1(6) . .
C4 C5 C6 C7 -0.9(6) . .
C5 C6 C7 C8 0.8(6) . .
C6 C7 C8 C3 0.2(6) . .
C4 C3 C8 C7 -1.2(6) . .
C1 C3 C8 C7 -178.2(3) . .
C1 C2 C9 C14 90.7(4) . .
Ge1 C2 C9 C14 -65.4(4) 2_656 .
C1 C2 C9 C10 -87.3(5) . .
Ge1 C2 C9 C10 116.7(3) 2_656 .
C14 C9 C10 C11 -1.2(5) . .
C2 C9 C10 C11 176.8(3) . .
C9 C10 C11 C12 1.1(5) . .
C10 C11 C12 C13 -0.1(5) . .
C11 C12 C13 C14 -0.7(5) . .
C12 C13 C14 C9 0.6(5) . .
C10 C9 C14 C13 0.4(5) . .
C2 C9 C14 C13 -177.7(3) . .
C20 C15 C16 C17 -3.4(5) . .
Ge1 C15 C16 C17 169.5(3) . .
C20 C15 C16 C21 171.1(3) . .
Ge1 C15 C16 C21 -16.0(5) . .
C15 C16 C17 C18 1.1(5) . .
C21 C16 C17 C18 -173.9(3) . .
C16 C17 C18 C19 1.2(5) . .
C16 C17 C18 C28 177.7(3) . .
C17 C18 C19 C20 -1.3(5) . .
C28 C18 C19 C20 -177.8(3) . .
C18 C19 C20 C15 -1.0(5) . .
C18 C19 C20 C32 174.9(3) . .
C16 C15 C20 C19 3.3(5) . .
Ge1 C15 C20 C19 -169.1(3) . .
C16 C15 C20 C32 -172.2(3) . .
Ge1 C15 C20 C32 15.4(5) . .
C17 C16 C21 Si1 65.7(4) . .
C15 C16 C21 Si1 -109.0(3) . .
C17 C16 C21 Si2 -64.1(4) . .
C15 C16 C21 Si2 121.3(3) . .
C19 C18 C28 C29 -169.7(3) . .
C17 C18 C28 C29 14.0(5) . .
C19 C18 C28 C30 69.3(4) . .
C17 C18 C28 C30 -107.0(4) . .
C19 C18 C28 C31 -50.0(5) . .
C17 C18 C28 C31 133.7(4) . .
C19 C20 C32 Si4 67.9(4) . .
C15 C20 C32 Si4 -116.4(3) . .
C19 C20 C32 Si3 -62.1(4) . .
C15 C20 C32 Si3 113.5(3) . .
C20 C32 Si4 C36 -45.3(3) . .
Si3 C32 Si4 C36 82.0(2) . .
C20 C32 Si4 C37 -165.9(2) . .
Si3 C32 Si4 C37 -38.7(2) . .
C20 C32 Si4 C38 74.0(3) . .
Si3 C32 Si4 C38 -158.75(19) . .
